data_4120959
loop_
_publ_author_name
'Jianfeng Li'
'Bruce C. Noll'
'Allen G. Oliver'
'Charles E. Schulz'
'W. Robert Scheidt'

_publ_section_title
;
 Correlated Ligand Dynamics in Oxyiron Picket Fence Porphyrins: Structural
 and M\"ossbauer Investigations
;
_journal_name_full 'Journal of the American Chemical Society'
_journal_page_first 15627
_journal_page_last 15641
_journal_paper_doi 10.1021/ja408431z
_journal_volume 135
_journal_year 2013
_chemical_formula_moiety '(C68 H70 Fe N10 O6), 1.6(C2 H6 O)'
_chemical_formula_sum 'C71.2 H79.6 Fe N10 O7.6'
_chemical_formula_weight 1252.90
_chemical_name_common '[Fe(TpivPP)(2-MeIm)(O2)],1.6EtOH '
_chemical_name_systematic
; 
 ? 
;
_space_group_IT_number 15
_space_group_name_Hall '-C 2yc'
_symmetry_cell_setting monoclinic
_symmetry_space_group_name_Hall '-C 2yc'
_symmetry_space_group_name_H-M 'C 1 2/c 1'
_atom_sites_solution_hydrogens geom
_atom_sites_solution_primary direct
_atom_sites_solution_secondary difmap
_audit_creation_method SHELXL-97
_cell_angle_alpha 90.00
_cell_angle_beta 91.612(2)
_cell_angle_gamma 90.00
_cell_formula_units_Z 4
_cell_length_a 18.6840(6)
_cell_length_b 19.4628(6)
_cell_length_c 17.7660(5)
_cell_measurement_temperature 80(2)
_cell_volume 6457.9(3)
_computing_cell_refinement 'Brucker APEX2/SAINT'
_computing_data_collection 'Brucker APEX2'
_computing_data_reduction 'Brucker SAINT/SHELXTL'
_computing_molecular_graphics Ortep3
_computing_publication_material SHELXL-97
_computing_structure_refinement 'SHELXL-97 (Sheldrick, 1997)'
_computing_structure_solution 'SHELXS-97 (Sheldrick, 1990)'
_diffrn_ambient_temperature 80(2)
_diffrn_measured_fraction_theta_full 0.995
_diffrn_measured_fraction_theta_max 0.995
_diffrn_measurement_device_type 'Bruker Smart Apex CCD area detector'
_diffrn_measurement_method '\f and \w scans'
_diffrn_radiation_monochromator graphite
_diffrn_radiation_source 'fine-focus sealed tube'
_diffrn_radiation_type MoK\a
_diffrn_radiation_wavelength 0.71073
_diffrn_reflns_av_R_equivalents 0.0236
_diffrn_reflns_av_sigmaI/netI 0.0148
_diffrn_reflns_limit_h_max 24
_diffrn_reflns_limit_h_min -24
_diffrn_reflns_limit_k_max 25
_diffrn_reflns_limit_k_min -25
_diffrn_reflns_limit_l_max 23
_diffrn_reflns_limit_l_min -23
_diffrn_reflns_number 55239
_diffrn_reflns_theta_full 27.73
_diffrn_reflns_theta_max 27.73
_diffrn_reflns_theta_min 1.51
_exptl_absorpt_coefficient_mu 0.297
_exptl_absorpt_correction_T_max 0.9652
_exptl_absorpt_correction_T_min 0.9082
_exptl_absorpt_correction_type multi-scan
_exptl_absorpt_process_details '(SADABS; Sheldrick, 1996)'
_exptl_crystal_colour black
_exptl_crystal_density_diffrn 1.289
_exptl_crystal_description diamond
_exptl_crystal_F_000 2654
_exptl_crystal_size_max 0.33
_exptl_crystal_size_mid 0.23
_exptl_crystal_size_min 0.12
_refine_diff_density_max 0.810
_refine_diff_density_min -0.858
_refine_diff_density_rms 0.086
_refine_ls_extinction_method none
_refine_ls_goodness_of_fit_ref 1.207
_refine_ls_hydrogen_treatment mixed
_refine_ls_matrix_type full
_refine_ls_number_parameters 543
_refine_ls_number_reflns 7564
_refine_ls_number_restraints 32
_refine_ls_restrained_S_all 1.207
_refine_ls_R_factor_all 0.0818
_refine_ls_R_factor_gt 0.0784
_refine_ls_shift/su_max 0.007
_refine_ls_shift/su_mean 0.000
_refine_ls_structure_factor_coef Fsqd
_refine_ls_weighting_details 'calc w=1/[\s^2^(Fo^2^)+(0.0299P)^2^+44.4607P] where P=(Fo^2^+2Fc^2^)/3'
_refine_ls_weighting_scheme calc
_refine_ls_wR_factor_gt 0.1835
_refine_ls_wR_factor_ref 0.1851
_reflns_number_gt 7093
_reflns_number_total 7564
_reflns_threshold_expression >2sigma(I)
_cod_data_source_file ja408431z_si_001_5.cif
_cod_data_source_block B_TpivPP2-MeHIm_O2_80K
_cod_original_formula_sum 'C71.20 H79.60 Fe N10 O7.60'
_cod_database_code 4120959

loop_
_symmetry_equiv_pos_as_xyz
'x, y, z'
'-x, y, -z+1/2'
'x+1/2, y+1/2, z'
'-x+1/2, y+1/2, -z+1/2'
'-x, -y, -z'
'x, -y, z-1/2'
'-x+1/2, -y+1/2, -z'
'x+1/2, -y+1/2, z-1/2'

loop_
_atom_site_label
_atom_site_type_symbol
_atom_site_fract_x
_atom_site_fract_y
_atom_site_fract_z
_atom_site_U_iso_or_equiv
_atom_site_adp_type
_atom_site_occupancy
_atom_site_symmetry_multiplicity
_atom_site_calc_flag
_atom_site_refinement_flags
_atom_site_disorder_assembly
_atom_site_disorder_group
Fe1 Fe 0.5000 0.13833(3) 0.2500 0.01566(15) Uani 1 2 d S . .
O1 O 0.4954(17) 0.2308(2) 0.2598(10) 0.023(3) Uani 0.50 1 d P . .
O2A O 0.4841(3) 0.2680(3) 0.2950(3) 0.0232(18) Uani 0.398(9) 1 d P . 1
O2B O 0.4543(15) 0.2688(15) 0.2291(17) 0.042(9) Uani 0.102(9) 1 d P . 2
N1 N 0.40270(14) 0.14119(14) 0.29318(14) 0.0206(5) Uani 1 1 d . . .
N2 N 0.45740(14) 0.13709(13) 0.14619(14) 0.0188(5) Uani 1 1 d . . .
N5 N 0.26923(16) 0.26641(16) 0.12185(19) 0.0344(7) Uani 1 1 d . B .
H5A H 0.3151 0.2613 0.1133 0.041 Uiso 1 1 calc R . .
N6 N 0.39116(17) 0.25600(15) 0.50572(17) 0.0310(7) Uani 1 1 d . A .
H6A H 0.4013 0.2522 0.4578 0.037 Uiso 1 1 calc R . .
C(A1 C 0.38544(17) 0.14343(17) 0.36744(17) 0.0233(6) Uani 1 1 d . . .
C(A2 C 0.33870(17) 0.14478(17) 0.25354(18) 0.0220(6) Uani 1 1 d . . .
C(A3 C 0.38587(17) 0.13768(16) 0.12652(17) 0.0201(6) Uani 1 1 d . . .
C(A4 C 0.49265(17) 0.13506(16) 0.07944(17) 0.0213(6) Uani 1 1 d . . .
C(B1 C 0.30955(19) 0.1494(2) 0.3747(2) 0.0302(8) Uani 1 1 d . C .
H(BA H 0.2845 0.1521 0.4204 0.036 Uiso 1 1 calc R . .
C(B2 C 0.28035(18) 0.15036(19) 0.30455(19) 0.0288(7) Uani 1 1 d . C .
H(BB H 0.2309 0.1540 0.2913 0.035 Uiso 1 1 calc R . .
C(B3 C 0.37648(18) 0.13475(18) 0.04592(18) 0.0248(7) Uani 1 1 d . C .
H(BC H 0.3322 0.1340 0.0184 0.030 Uiso 1 1 calc R . .
C(B4 C 0.44211(18) 0.13328(18) 0.01692(18) 0.0254(7) Uani 1 1 d . C .
H(BD H 0.4530 0.1314 -0.0349 0.030 Uiso 1 1 calc R . .
C(M1 C 0.32977(16) 0.14195(16) 0.17598(17) 0.0206(6) Uani 1 1 d . . .
C(M2 C 0.43355(17) 0.13795(16) 0.42844(17) 0.0210(6) Uani 1 1 d . . .
C5 C 0.25521(17) 0.14514(18) 0.14365(17) 0.0236(6) Uani 1 1 d . . .
C6 C 0.22623(18) 0.20703(19) 0.11744(19) 0.0269(7) Uani 1 1 d . B .
C7 C 0.1572(2) 0.2087(2) 0.0863(2) 0.0367(9) Uani 1 1 d . . .
H7A H 0.1386 0.2503 0.0657 0.044 Uiso 1 1 calc R C .
C8 C 0.1159(2) 0.1506(2) 0.0853(2) 0.0399(9) Uani 1 1 d . . .
H8A H 0.0684 0.1524 0.0647 0.048 Uiso 1 1 calc R . .
C9 C 0.1423(2) 0.0894(2) 0.1136(2) 0.0394(9) Uani 1 1 d . . .
H9A H 0.1128 0.0496 0.1139 0.047 Uiso 1 1 calc R C .
C10 C 0.2125(2) 0.0865(2) 0.1419(2) 0.0340(8) Uani 1 1 d . . .
H10A H 0.2314 0.0442 0.1602 0.041 Uiso 1 1 calc R . .
C17 C 0.2466(2) 0.3305(2) 0.1380(2) 0.0342(8) Uani 1 1 d . . .
C18 C 0.3029(2) 0.3867(2) 0.1461(3) 0.0416(10) Uani 1 1 d . B .
C19 C 0.2934(4) 0.4212(3) 0.2196(3) 0.081(2) Uani 1 1 d . . .
H19A H 0.3049 0.3889 0.2605 0.122 Uiso 1 1 calc R B .
H19B H 0.2437 0.4365 0.2233 0.122 Uiso 1 1 calc R . .
H19C H 0.3255 0.4610 0.2235 0.122 Uiso 1 1 calc R . .
C20 C 0.2850(4) 0.4380(3) 0.0818(4) 0.0752(18) Uani 1 1 d . . .
H20A H 0.2357 0.4544 0.0862 0.113 Uiso 1 1 calc R B .
H20B H 0.2900 0.4150 0.0331 0.113 Uiso 1 1 calc R . .
H20C H 0.3180 0.4771 0.0851 0.113 Uiso 1 1 calc R . .
C21 C 0.3793(3) 0.3622(3) 0.1368(3) 0.0554(12) Uani 1 1 d . . .
H21A H 0.3920 0.3295 0.1770 0.083 Uiso 1 1 calc R B .
H21B H 0.4119 0.4016 0.1396 0.083 Uiso 1 1 calc R . .
H21C H 0.3833 0.3396 0.0878 0.083 Uiso 1 1 calc R . .
C11 C 0.40495(17) 0.13379(17) 0.50603(17) 0.0222(6) Uani 1 1 d . . .
C12 C 0.38502(17) 0.19331(18) 0.54420(17) 0.0241(7) Uani 1 1 d . A .
C13 C 0.35956(19) 0.1887(2) 0.61705(19) 0.0363(9) Uani 1 1 d . . .
H13A H 0.3455 0.2288 0.6434 0.044 Uiso 1 1 calc R C .
C14 C 0.3551(2) 0.1244(3) 0.6504(2) 0.0473(12) Uani 1 1 d . . .
H14A H 0.3380 0.1210 0.7001 0.057 Uiso 1 1 calc R . .
C15 C 0.3747(2) 0.0659(3) 0.6136(3) 0.0442(11) Uani 1 1 d . . .
H15A H 0.3713 0.0225 0.6376 0.053 Uiso 1 1 calc R C .
C16 C 0.39943(19) 0.0706(2) 0.5411(2) 0.0336(8) Uani 1 1 d . . .
H16A H 0.4128 0.0300 0.5152 0.040 Uiso 1 1 calc R . .
C22 C 0.3841(2) 0.3205(2) 0.5303(3) 0.0464(11) Uani 1 1 d . . .
C23A C 0.3893(6) 0.3809(5) 0.4876(7) 0.028(2) Uani 0.467(13) 1 d P A 1
C24A C 0.3154(16) 0.3998(15) 0.4659(15) 0.051(7) Uani 0.467(13) 1 d P A 1
H24A H 0.2883 0.4088 0.5113 0.077 Uiso 0.467(13) 1 calc PR A 1
H24B H 0.2929 0.3621 0.4375 0.077 Uiso 0.467(13) 1 calc PR A 1
H24C H 0.3158 0.4412 0.4346 0.077 Uiso 0.467(13) 1 calc PR A 1
C25A C 0.4331(8) 0.3648(6) 0.4184(8) 0.054(4) Uani 0.467(13) 1 d P A 1
H25A H 0.4805 0.3480 0.4345 0.082 Uiso 0.467(13) 1 calc PR A 1
H25B H 0.4384 0.4066 0.3883 0.082 Uiso 0.467(13) 1 calc PR A 1
H25C H 0.4085 0.3296 0.3880 0.082 Uiso 0.467(13) 1 calc PR A 1
C26A C 0.4263(5) 0.4390(5) 0.5324(7) 0.047(3) Uani 0.467(13) 1 d P A 1
H26A H 0.4758 0.4258 0.5449 0.070 Uiso 0.467(13) 1 calc PR A 1
H26B H 0.4006 0.4472 0.5789 0.070 Uiso 0.467(13) 1 calc PR A 1
H26C H 0.4260 0.4810 0.5019 0.070 Uiso 0.467(13) 1 calc PR A 1
O4A O 0.3644(6) 0.3276(6) 0.6055(7) 0.038(2) Uani 0.467(13) 1 d P A 1
O3A O 0.1846(10) 0.3392(7) 0.1497(16) 0.049(4) Uani 0.71(7) 1 d P B 1
C23B C 0.3914(5) 0.3724(5) 0.4550(7) 0.031(2) Uani 0.533(13) 1 d P A 2
C24B C 0.3161(10) 0.4068(9) 0.4477(13) 0.033(3) Uani 0.533(13) 1 d P A 2
H24D H 0.3153 0.4391 0.4053 0.050 Uiso 0.533(13) 1 calc PR A 2
H24E H 0.3061 0.4316 0.4942 0.050 Uiso 0.533(13) 1 calc PR A 2
H24F H 0.2796 0.3714 0.4389 0.050 Uiso 0.533(13) 1 calc PR A 2
C25B C 0.4106(5) 0.3403(5) 0.3789(5) 0.039(2) Uani 0.533(13) 1 d P A 2
H25D H 0.4125 0.3765 0.3405 0.058 Uiso 0.533(13) 1 calc PR A 2
H25E H 0.3741 0.3065 0.3639 0.058 Uiso 0.533(13) 1 calc PR A 2
H25F H 0.4574 0.3177 0.3837 0.058 Uiso 0.533(13) 1 calc PR A 2
C26B C 0.4465(4) 0.4273(4) 0.4766(7) 0.047(3) Uani 0.533(13) 1 d P A 2
H26D H 0.4514 0.4595 0.4346 0.071 Uiso 0.533(13) 1 calc PR A 2
H26E H 0.4928 0.4055 0.4880 0.071 Uiso 0.533(13) 1 calc PR A 2
H26F H 0.4307 0.4523 0.5210 0.071 Uiso 0.533(13) 1 calc PR A 2
O4B O 0.3810(9) 0.3423(6) 0.5845(7) 0.067(3) Uani 0.533(13) 1 d P A 2
O3B O 0.183(2) 0.357(3) 0.1300(18) 0.044(9) Uani 0.29(7) 1 d P B 2
C1 C 0.4747(4) -0.0195(3) 0.2759(4) 0.0175(11) Uani 0.50 1 d P C -1
C2 C 0.5544(4) -0.0005(4) 0.1929(4) 0.0195(12) Uani 0.50 1 d P C -1
H2A H 0.5851 0.0228 0.1596 0.023 Uiso 0.50 1 calc PR C -1
C3 C 0.5486(3) -0.0679(3) 0.1985(3) 0.0227(13) Uani 0.50 1 d P C -1
H3A H 0.5737 -0.1014 0.1707 0.027 Uiso 0.50 1 calc PR C -1
C4 C 0.4195(5) -0.0165(4) 0.3331(5) 0.0284(16) Uani 0.50 1 d P C -1
H4B H 0.4087 0.0316 0.3445 0.043 Uiso 0.50 1 calc PR C -1
H4C H 0.4369 -0.0397 0.3790 0.043 Uiso 0.50 1 calc PR C -1
H4D H 0.3759 -0.0394 0.3139 0.043 Uiso 0.50 1 calc PR C -1
N3 N 0.5083(12) 0.0318(3) 0.2432(15) 0.018(3) Uani 0.50 1 d P C -1
N4 N 0.498(3) -0.0803(2) 0.254(3) 0.019(3) Uani 0.50 1 d PU C -1
H4A H 0.4838 -0.1205 0.2712 0.022 Uiso 0.50 1 calc PR C -1
C1S C 0.4706(18) 0.2654(13) 0.7758(17) 0.070(5) Uani 0.50 1 d PDU . .
H1S1 H 0.4924 0.2961 0.8145 0.084 Uiso 0.50 1 calc PR . .
H1S2 H 0.4274 0.2885 0.7543 0.084 Uiso 0.50 1 calc PR . .
C2S C 0.524(2) 0.2539(15) 0.7134(17) 0.086(7) Uani 0.50 1 d PU . .
H2S1 H 0.5327 0.2975 0.6876 0.129 Uiso 0.50 1 calc PR . .
H2S2 H 0.5043 0.2204 0.6771 0.129 Uiso 0.50 1 calc PR . .
H2S3 H 0.5691 0.2364 0.7353 0.129 Uiso 0.50 1 calc PR . .
O1S O 0.4488(3) 0.1998(3) 0.8122(4) 0.0441(15) Uani 0.50 1 d PDU . .
H1SC H 0.4043 0.1999 0.8179 0.066 Uiso 0.50 1 calc PR . .
O2S O 0.5000 0.4966(11) 0.7500 0.130(8) Uani 0.243(7) 1 d P D 1
H2S H 0.5101 0.4901 0.7958 0.195 Uiso 0.243(7) 1 calc PR D 1
O2SB O 0.5000 0.3769(19) 0.7500 0.11(2) Uani 0.057(7) 1 d PDU D 2
H2SD H 0.5039 0.3777 0.7972 0.159 Uiso 0.057(7) 1 calc PR D 2
C3S C 0.4727(10) 0.4436(7) 0.7226(9) 0.045(3) Uani 0.30 1 d PDU . .
H3S1 H 0.4285 0.4314 0.7490 0.054 Uiso 0.30 1 calc PR D 1
H3S2 H 0.5066 0.4046 0.7266 0.054 Uiso 0.30 1 calc PR D 1
C4S C 0.4585(9) 0.4582(7) 0.6534(8) 0.043(3) Uani 0.30 1 d PU D .
H4SA H 0.4377 0.5043 0.6500 0.064 Uiso 0.30 1 calc PR . .
H4SB H 0.4242 0.4247 0.6325 0.064 Uiso 0.30 1 calc PR . .
H4SC H 0.5026 0.4566 0.6249 0.064 Uiso 0.30 1 calc PR . .

loop_
_atom_site_aniso_label
_atom_site_aniso_U_11
_atom_site_aniso_U_22
_atom_site_aniso_U_33
_atom_site_aniso_U_23
_atom_site_aniso_U_13
_atom_site_aniso_U_12
Fe1 0.0174(3) 0.0159(3) 0.0135(3) 0.000 -0.0020(2) 0.000
O1 0.032(7) 0.0197(18) 0.016(9) 0.004(3) -0.001(6) -0.001(3)
O2A 0.028(3) 0.021(3) 0.021(3) -0.010(2) 0.005(2) 0.004(2)
O2B 0.033(15) 0.038(16) 0.06(2) 0.017(13) -0.002(12) 0.019(12)
N1 0.0211(13) 0.0229(13) 0.0177(12) -0.0027(10) -0.0030(10) 0.0004(10)
N2 0.0204(12) 0.0196(12) 0.0164(12) 0.0032(10) -0.0015(9) -0.0018(10)
N5 0.0229(14) 0.0320(16) 0.0482(19) 0.0134(14) -0.0007(13) 0.0025(12)
N6 0.0406(17) 0.0268(15) 0.0262(15) -0.0017(12) 0.0120(13) 0.0021(13)
C(A1 0.0243(15) 0.0266(16) 0.0190(14) -0.0038(12) 0.0002(12) 0.0025(13)
C(A2 0.0199(14) 0.0239(15) 0.0221(15) -0.0024(12) -0.0022(11) 0.0016(12)
C(A3 0.0226(15) 0.0181(14) 0.0193(14) 0.0028(11) -0.0036(11) -0.0032(12)
C(A4 0.0249(15) 0.0211(14) 0.0178(14) 0.0041(12) -0.0011(11) -0.0028(12)
C(B1 0.0256(17) 0.041(2) 0.0241(16) -0.0058(14) 0.0005(13) 0.0055(15)
C(B2 0.0224(16) 0.039(2) 0.0249(16) -0.0068(14) -0.0004(13) 0.0050(14)
C(B3 0.0249(16) 0.0302(17) 0.0191(15) 0.0038(13) -0.0054(12) -0.0022(13)
C(B4 0.0292(16) 0.0299(17) 0.0168(14) 0.0041(13) -0.0034(12) -0.0024(14)
C(M1 0.0204(14) 0.0195(14) 0.0217(14) 0.0011(12) -0.0047(11) 0.0004(12)
C(M2 0.0242(15) 0.0217(15) 0.0171(14) -0.0048(11) 0.0005(11) 0.0028(12)
C5 0.0207(15) 0.0300(17) 0.0198(14) -0.0026(13) -0.0032(11) 0.0035(13)
C6 0.0219(16) 0.0341(18) 0.0246(16) 0.0032(14) -0.0031(12) 0.0015(13)
C7 0.0270(18) 0.049(2) 0.034(2) 0.0056(17) -0.0066(15) 0.0066(16)
C8 0.0218(17) 0.057(3) 0.040(2) -0.0129(19) -0.0083(15) 0.0026(17)
C9 0.0262(18) 0.041(2) 0.051(2) -0.0194(19) -0.0043(16) -0.0032(16)
C10 0.0281(18) 0.0329(19) 0.041(2) -0.0126(16) -0.0037(15) 0.0007(15)
C17 0.038(2) 0.039(2) 0.0261(17) 0.0028(15) 0.0094(15) 0.0023(16)
C18 0.046(2) 0.033(2) 0.046(2) 0.0072(17) 0.0172(19) -0.0014(17)
C19 0.094(5) 0.081(4) 0.070(4) -0.037(3) 0.037(3) -0.046(4)
C20 0.085(4) 0.055(3) 0.087(4) 0.033(3) 0.028(3) 0.006(3)
C21 0.048(3) 0.054(3) 0.064(3) -0.018(2) 0.007(2) -0.013(2)
C11 0.0211(14) 0.0277(16) 0.0178(14) 0.0028(12) -0.0011(11) -0.0033(12)
C12 0.0229(15) 0.0340(18) 0.0154(14) 0.0003(12) 0.0018(11) -0.0011(13)
C13 0.0270(18) 0.066(3) 0.0158(15) -0.0008(16) 0.0055(13) 0.0066(18)
C14 0.0216(17) 0.096(4) 0.0245(18) 0.029(2) 0.0067(14) 0.007(2)
C15 0.0204(17) 0.061(3) 0.052(3) 0.037(2) -0.0003(16) -0.0028(17)
C16 0.0250(17) 0.0307(19) 0.045(2) 0.0118(16) -0.0062(15) -0.0034(14)
C22 0.031(2) 0.033(2) 0.074(3) -0.014(2) -0.010(2) 0.0075(17)
C23A 0.029(4) 0.019(4) 0.035(6) -0.008(4) 0.011(5) 0.001(3)
C24A 0.044(8) 0.049(9) 0.059(12) 0.028(7) -0.017(7) -0.015(6)
C25A 0.076(8) 0.031(5) 0.058(8) 0.012(5) 0.041(7) 0.007(6)
C26A 0.032(5) 0.037(5) 0.070(8) -0.007(5) -0.019(5) 0.002(4)
O4A 0.050(5) 0.032(5) 0.033(5) -0.008(3) 0.013(3) 0.012(4)
O3A 0.039(5) 0.025(4) 0.085(8) -0.006(4) 0.029(5) 0.006(3)
C23B 0.030(4) 0.023(4) 0.041(6) -0.007(4) -0.002(5) 0.004(3)
C24B 0.016(5) 0.024(6) 0.058(10) -0.003(7) -0.010(5) 0.004(4)
C25B 0.051(5) 0.029(4) 0.038(5) 0.009(4) 0.007(4) -0.001(3)
C26B 0.028(4) 0.039(4) 0.074(7) -0.005(4) -0.017(4) -0.001(3)
O4B 0.121(11) 0.039(5) 0.042(7) -0.010(4) 0.001(5) 0.008(6)
O3B 0.046(10) 0.048(17) 0.038(10) -0.014(8) -0.016(7) 0.035(11)
C1 0.021(3) 0.016(3) 0.015(3) -0.001(2) -0.002(3) -0.003(3)
C2 0.021(3) 0.025(3) 0.012(3) 0.002(3) 0.004(3) 0.001(3)
C3 0.025(3) 0.026(3) 0.018(3) -0.003(2) 0.001(2) 0.004(3)
C4 0.036(4) 0.019(3) 0.031(4) -0.003(3) 0.017(4) -0.005(3)
N3 0.017(10) 0.022(2) 0.016(9) 0.003(3) 0.000(5) -0.003(3)
N4 0.020(6) 0.0171(17) 0.019(8) -0.002(5) 0.007(5) -0.001(5)
C1S 0.094(9) 0.045(8) 0.072(10) -0.005(8) 0.030(8) -0.029(8)
C2S 0.130(12) 0.067(13) 0.063(9) -0.009(8) 0.055(9) -0.017(11)
O1S 0.045(3) 0.024(3) 0.064(4) -0.001(3) 0.029(3) 0.000(2)
O2S 0.130(16) 0.153(19) 0.110(14) 0.000 0.039(12) 0.000
O2SB 0.17(5) 0.03(2) 0.12(4) 0.000 0.08(4) 0.000
C3S 0.072(10) 0.017(6) 0.046(8) 0.009(5) 0.003(7) -0.003(6)
C4S 0.060(9) 0.024(6) 0.044(8) -0.010(5) -0.008(7) -0.012(6)

loop_
_atom_type_symbol
_atom_type_description
_atom_type_scat_dispersion_real
_atom_type_scat_dispersion_imag
_atom_type_scat_source
C C 0.0033 0.0016 'International Tables Vol C Tables 4.2.6.8 and 6.1.1.4'
H H 0.0000 0.0000 'International Tables Vol C Tables 4.2.6.8 and 6.1.1.4'
Fe Fe 0.3463 0.8444 'International Tables Vol C Tables 4.2.6.8 and 6.1.1.4'
N N 0.0061 0.0033 'International Tables Vol C Tables 4.2.6.8 and 6.1.1.4'
O O 0.0106 0.0060 'International Tables Vol C Tables 4.2.6.8 and 6.1.1.4'

loop_
_geom_angle_atom_site_label_1
_geom_angle_atom_site_label_2
_geom_angle_atom_site_label_3
_geom_angle
_geom_angle_site_symmetry_1
_geom_angle_site_symmetry_3
O1 Fe1 O1 12.5(9) . 2_655
O1 Fe1 N2 94.8(8) . .
O1 Fe1 N2 86.6(8) 2_655 .
O1 Fe1 N2 86.6(8) . 2_655
O1 Fe1 N2 94.8(8) 2_655 2_655
N2 Fe1 N2 178.61(15) . 2_655
O1 Fe1 N1 83.6(8) . .
O1 Fe1 N1 93.2(8) 2_655 .
N2 Fe1 N1 90.67(10) . .
N2 Fe1 N1 89.37(10) 2_655 .
O1 Fe1 N1 93.2(8) . 2_655
O1 Fe1 N1 83.6(8) 2_655 2_655
N2 Fe1 N1 89.37(10) . 2_655
N2 Fe1 N1 90.67(10) 2_655 2_655
N1 Fe1 N1 176.80(16) . 2_655
O1 Fe1 N3 177.3(13) . .
O1 Fe1 N3 168.5(6) 2_655 .
N2 Fe1 N3 87.9(9) . .
N2 Fe1 N3 90.8(9) 2_655 .
N1 Fe1 N3 96.9(4) . .
N1 Fe1 N3 86.3(4) 2_655 .
O1 Fe1 N3 168.5(6) . 2_655
O1 Fe1 N3 177.3(13) 2_655 2_655
N2 Fe1 N3 90.8(9) . 2_655
N2 Fe1 N3 87.9(9) 2_655 2_655
N1 Fe1 N3 86.3(4) . 2_655
N1 Fe1 N3 96.9(4) 2_655 2_655
N3 Fe1 N3 11.0(7) . 2_655
O1 O1 O2A 132.2(16) 2_655 .
O1 O1 O2B 83(8) 2_655 .
O2A O1 O2B 71.8(19) . .
O1 O1 O2B 78(8) 2_655 2_655
O2A O1 O2B 68.0(18) . 2_655
O2B O1 O2B 101(3) . 2_655
O1 O1 O2A 34.7(11) 2_655 2_655
O2A O1 O2A 98.2(7) . 2_655
O2B O1 O2A 60.0(16) . 2_655
O2B O1 O2A 62.0(17) 2_655 2_655
O1 O1 Fe1 83.8(4) 2_655 .
O2A O1 Fe1 143.6(11) . .
O2B O1 Fe1 127(3) . .
O2B O1 Fe1 126(2) 2_655 .
O2A O1 Fe1 118.2(9) 2_655 .
O1 O2A O1 13.2(11) . 2_655
O1 O2A O2A 47.4(7) . 2_655
O1 O2A O2A 34.4(5) 2_655 2_655
O1 O2B O1 18.9(14) . 2_655
C(A1 N1 C(A2 105.5(3) . .
C(A1 N1 Fe1 127.9(2) . .
C(A2 N1 Fe1 126.5(2) . .
C(A3 N2 C(A4 105.5(2) . .
C(A3 N2 Fe1 126.7(2) . .
C(A4 N2 Fe1 127.8(2) . .
C17 N5 C6 126.0(3) . .
C17 N5 H5A 117.0 . .
C6 N5 H5A 117.0 . .
C22 N6 C12 130.3(4) . .
C22 N6 H6A 114.8 . .
C12 N6 H6A 114.8 . .
N1 C(A1 C(M2 125.7(3) . .
N1 C(A1 C(B1 110.5(3) . .
C(M2 C(A1 C(B1 123.7(3) . .
N1 C(A2 C(M1 126.0(3) . .
N1 C(A2 C(B2 110.2(3) . .
C(M1 C(A2 C(B2 123.8(3) . .
N2 C(A3 C(M1 125.9(3) . .
N2 C(A3 C(B3 110.1(3) . .
C(M1 C(A3 C(B3 124.0(3) . .
N2 C(A4 C(M2 125.9(3) . 2_655
N2 C(A4 C(B4 110.3(3) . .
C(M2 C(A4 C(B4 123.7(3) 2_655 .
C(B2 C(B1 C(A1 107.1(3) . .
C(B2 C(B1 H(BA 126.4 . .
C(A1 C(B1 H(BA 126.4 . .
C(B1 C(B2 C(A2 106.7(3) . .
C(B1 C(B2 H(BB 126.7 . .
C(A2 C(B2 H(BB 126.7 . .
C(B4 C(B3 C(A3 107.2(3) . .
C(B4 C(B3 H(BC 126.4 . .
C(A3 C(B3 H(BC 126.4 . .
C(B3 C(B4 C(A4 106.8(3) . .
C(B3 C(B4 H(BD 126.6 . .
C(A4 C(B4 H(BD 126.6 . .
C(A2 C(M1 C(A3 124.1(3) . .
C(A2 C(M1 C5 117.8(3) . .
C(A3 C(M1 C5 118.1(3) . .
C(A4 C(M2 C(A1 123.0(3) 2_655 .
C(A4 C(M2 C11 118.2(3) 2_655 .
C(A1 C(M2 C11 118.8(3) . .
C10 C5 C6 118.9(3) . .
C10 C5 C(M1 120.2(3) . .
C6 C5 C(M1 120.9(3) . .
C7 C6 C5 120.0(3) . .
C7 C6 N5 121.7(3) . .
C5 C6 N5 118.3(3) . .
C8 C7 C6 120.2(4) . .
C8 C7 H7A 119.9 . .
C6 C7 H7A 119.9 . .
C7 C8 C9 120.9(3) . .
C7 C8 H8A 119.6 . .
C9 C8 H8A 119.6 . .
C8 C9 C10 119.4(4) . .
C8 C9 H9A 120.3 . .
C10 C9 H9A 120.3 . .
C5 C10 C9 120.5(4) . .
C5 C10 H10A 119.7 . .
C9 C10 H10A 119.7 . .
O3A C17 O3B 22.5(19) . .
O3A C17 N5 118.6(6) . .
O3B C17 N5 130(3) . .
O3A C17 C18 123.5(6) . .
O3B C17 C18 110(3) . .
N5 C17 C18 117.7(3) . .
C19 C18 C21 111.9(5) . .
C19 C18 C17 108.1(4) . .
C21 C18 C17 114.4(4) . .
C19 C18 C20 109.3(5) . .
C21 C18 C20 107.8(4) . .
C17 C18 C20 105.0(4) . .
C18 C19 H19A 109.5 . .
C18 C19 H19B 109.5 . .
H19A C19 H19B 109.5 . .
C18 C19 H19C 109.5 . .
H19A C19 H19C 109.5 . .
H19B C19 H19C 109.5 . .
C18 C20 H20A 109.5 . .
C18 C20 H20B 109.5 . .
H20A C20 H20B 109.5 . .
C18 C20 H20C 109.5 . .
H20A C20 H20C 109.5 . .
H20B C20 H20C 109.5 . .
C18 C21 H21A 109.5 . .
C18 C21 H21B 109.5 . .
H21A C21 H21B 109.5 . .
C18 C21 H21C 109.5 . .
H21A C21 H21C 109.5 . .
H21B C21 H21C 109.5 . .
C16 C11 C12 119.6(3) . .
C16 C11 C(M2 119.8(3) . .
C12 C11 C(M2 120.6(3) . .
C13 C12 C11 119.9(3) . .
C13 C12 N6 122.9(3) . .
C11 C12 N6 117.2(3) . .
C14 C13 C12 118.7(4) . .
C14 C13 H13A 120.6 . .
C12 C13 H13A 120.6 . .
C15 C14 C13 121.8(3) . .
C15 C14 H14A 119.1 . .
C13 C14 H14A 119.1 . .
C14 C15 C16 119.4(4) . .
C14 C15 H15A 120.3 . .
C16 C15 H15A 120.3 . .
C15 C16 C11 120.5(4) . .
C15 C16 H16A 119.7 . .
C11 C16 H16A 119.7 . .
O4B C22 N6 133.1(8) . .
O4B C22 C23A 99.4(8) . .
N6 C22 C23A 126.9(6) . .
O4B C22 O4A 21.4(10) . .
N6 C22 O4A 115.7(6) . .
C23A C22 O4A 117.2(7) . .
O4B C22 C23B 119.5(8) . .
N6 C22 C23B 107.1(5) . .
C23A C22 C23B 20.0(4) . .
O4A C22 C23B 136.7(6) . .
C22 C23A C24A 105.8(14) . .
C22 C23A C25A 108.1(8) . .
C24A C23A C25A 111.2(14) . .
C22 C23A C26A 111.9(9) . .
C24A C23A C26A 110.9(14) . .
C25A C23A C26A 108.9(10) . .
C23A C24A H24A 109.5 . .
C23A C24A H24B 109.5 . .
H24A C24A H24B 109.5 . .
C23A C24A H24C 109.5 . .
H24A C24A H24C 109.5 . .
H24B C24A H24C 109.5 . .
C23A C25A H25A 109.5 . .
C23A C25A H25B 109.5 . .
H25A C25A H25B 109.5 . .
C23A C25A H25C 109.5 . .
H25A C25A H25C 109.5 . .
H25B C25A H25C 109.5 . .
C23A C26A H26A 109.5 . .
C23A C26A H26B 109.5 . .
H26A C26A H26B 109.5 . .
C23A C26A H26C 109.5 . .
H26A C26A H26C 109.5 . .
H26B C26A H26C 109.5 . .
C26B C23B C25B 109.4(8) . .
C26B C23B C24B 108.7(10) . .
C25B C23B C24B 109.4(10) . .
C26B C23B C22 106.9(7) . .
C25B C23B C22 118.7(7) . .
C24B C23B C22 103.3(10) . .
C23B C24B H24D 109.5 . .
C23B C24B H24E 109.5 . .
H24D C24B H24E 109.5 . .
C23B C24B H24F 109.5 . .
H24D C24B H24F 109.5 . .
H24E C24B H24F 109.5 . .
C23B C25B H25D 109.5 . .
C23B C25B H25E 109.5 . .
H25D C25B H25E 109.5 . .
C23B C25B H25F 109.5 . .
H25D C25B H25F 109.5 . .
H25E C25B H25F 109.5 . .
C23B C26B H26D 109.5 . .
C23B C26B H26E 109.5 . .
H26D C26B H26E 109.5 . .
C23B C26B H26F 109.5 . .
H26D C26B H26F 109.5 . .
H26E C26B H26F 109.5 . .
N4 C1 N3 113(2) . .
N4 C1 C4 118(2) . .
N3 C1 C4 128.6(8) . .
C3 C2 N3 110.2(7) . .
C3 C2 H2A 124.9 . .
N3 C2 H2A 124.9 . .
C2 C3 N4 106.2(7) . .
C2 C3 H3A 126.9 . .
N4 C3 H3A 126.9 . .
C1 C4 H4B 109.5 . .
C1 C4 H4C 109.5 . .
H4B C4 H4C 109.5 . .
C1 C4 H4D 109.5 . .
H4B C4 H4D 109.5 . .
H4C C4 H4D 109.5 . .
C1 N3 C2 104.3(6) . .
C1 N3 Fe1 133.6(9) . .
C2 N3 Fe1 122.0(7) . .
C1 N4 C3 106.4(17) . .
C1 N4 H4A 126.8 . .
C3 N4 H4A 126.8 . .
O1S C1S C2S 112(3) . .
O1S C1S H1S1 109.1 . .
C2S C1S H1S1 109.1 . .
O1S C1S H1S2 109.1 . .
C2S C1S H1S2 109.1 . .
H1S1 C1S H1S2 107.9 . .
C1S C2S H2S1 109.5 . .
C1S C2S H2S2 109.5 . .
H2S1 C2S H2S2 109.5 . .
C1S C2S H2S3 109.5 . .
H2S1 C2S H2S3 109.5 . .
H2S2 C2S H2S3 109.5 . .
C1S O1S H1SC 109.5 . .
C3S O2S H2S 109.5 . .
C3S O2SB H2SD 109.5 . .
O2S C3S C4S 105.3(11) . .
O2S C3S O2SB 117.9(16) . .
C4S C3S O2SB 124.9(13) . .
O2S C3S H3S1 110.7 . .
C4S C3S H3S1 110.7 . .
O2SB C3S H3S1 85.2 . .
O2S C3S H3S2 110.7 . .
C4S C3S H3S2 110.7 . .
O2SB C3S H3S2 23.8 . .
H3S1 C3S H3S2 108.8 . .
C3S C4S H4SA 109.5 . .
C3S C4S H4SB 109.5 . .
H4SA C4S H4SB 109.5 . .
C3S C4S H4SC 109.5 . .
H4SA C4S H4SC 109.5 . .
H4SB C4S H4SC 109.5 . .

loop_
_geom_bond_atom_site_label_1
_geom_bond_atom_site_label_2
_geom_bond_distance
_geom_bond_site_symmetry_2
Fe1 O1 1.811(5) .
Fe1 O1 1.811(5) 2_655
Fe1 N2 1.988(2) .
Fe1 N2 1.988(2) 2_655
Fe1 N1 1.994(3) .
Fe1 N1 1.994(3) 2_655
Fe1 N3 2.082(5) .
Fe1 N3 2.082(5) 2_655
O1 O1 0.39(3) 2_655
O1 O2A 0.983(12) .
O1 O2B 1.19(4) .
O1 O2B 1.21(4) 2_655
O1 O2A 1.281(12) 2_655
O2A O1 1.281(12) 2_655
O2A O2A 1.722(12) 2_655
O2B O1 1.21(4) 2_655
N1 C(A1 1.368(4) .
N1 C(A2 1.372(4) .
N2 C(A3 1.372(4) .
N2 C(A4 1.373(4) .
N5 C17 1.351(5) .
N5 C6 1.408(5) .
N5 H5A 0.8800 .
N6 C22 1.338(5) .
N6 C12 1.405(4) .
N6 H6A 0.8800 .
C(A1 C(M2 1.393(4) .
C(A1 C(B1 1.432(5) .
C(A2 C(M1 1.384(4) .
C(A2 C(B2 1.441(4) .
C(A3 C(M1 1.389(4) .
C(A3 C(B3 1.439(4) .
C(A4 C(M2 1.391(4) 2_655
C(A4 C(B4 1.438(4) .
C(B1 C(B2 1.346(5) .
C(B1 H(BA 0.9500 .
C(B2 H(BB 0.9500 .
C(B3 C(B4 1.344(5) .
C(B3 H(BC 0.9500 .
C(B4 H(BD 0.9500 .
C(M1 C5 1.493(4) .
C(M2 C(A4 1.391(4) 2_655
C(M2 C11 1.494(4) .
C5 C10 1.392(5) .
C5 C6 1.395(5) .
C6 C7 1.390(5) .
C7 C8 1.369(6) .
C7 H7A 0.9500 .
C8 C9 1.378(6) .
C8 H8A 0.9500 .
C9 C10 1.394(5) .
C9 H9A 0.9500 .
C10 H10A 0.9500 .
C17 O3A 1.195(16) .
C17 O3B 1.30(2) .
C17 C18 1.521(6) .
C18 C19 1.482(7) .
C18 C21 1.519(6) .
C18 C20 1.547(7) .
C19 H19A 0.9800 .
C19 H19B 0.9800 .
C19 H19C 0.9800 .
C20 H20A 0.9800 .
C20 H20B 0.9800 .
C20 H20C 0.9800 .
C21 H21A 0.9800 .
C21 H21B 0.9800 .
C21 H21C 0.9800 .
C11 C16 1.385(5) .
C11 C12 1.398(5) .
C12 C13 1.394(4) .
C13 C14 1.388(7) .
C13 H13A 0.9500 .
C14 C15 1.368(7) .
C14 H14A 0.9500 .
C15 C16 1.383(6) .
C15 H15A 0.9500 .
C16 H16A 0.9500 .
C22 O4B 1.056(13) .
C22 C23A 1.402(12) .
C22 O4A 1.403(12) .
C22 C23B 1.683(12) .
C23A C24A 1.47(3) .
C23A C25A 1.528(13) .
C23A C26A 1.536(14) .
C24A H24A 0.9800 .
C24A H24B 0.9800 .
C24A H24C 0.9800 .
C25A H25A 0.9800 .
C25A H25B 0.9800 .
C25A H25C 0.9800 .
C26A H26A 0.9800 .
C26A H26B 0.9800 .
C26A H26C 0.9800 .
C23B C26B 1.525(12) .
C23B C25B 1.542(13) .
C23B C24B 1.561(19) .
C24B H24D 0.9800 .
C24B H24E 0.9800 .
C24B H24F 0.9800 .
C25B H25D 0.9800 .
C25B H25E 0.9800 .
C25B H25F 0.9800 .
C26B H26D 0.9800 .
C26B H26E 0.9800 .
C26B H26F 0.9800 .
C1 N4 1.32(2) .
C1 N3 1.323(12) .
C1 C4 1.470(10) .
C2 C3 1.321(10) .
C2 N3 1.407(14) .
C2 H2A 0.9500 .
C3 N4 1.42(5) .
C3 H3A 0.9500 .
C4 H4B 0.9800 .
C4 H4C 0.9800 .
C4 H4D 0.9800 .
N4 H4A 0.8800 .
C1S O1S 1.49(2) .
C1S C2S 1.529(16) .
C1S H1S1 0.9900 .
C1S H1S2 0.9900 .
C2S H2S1 0.9800 .
C2S H2S2 0.9800 .
C2S H2S3 0.9800 .
O1S H1SC 0.8400 .
O2S C3S 1.24(2) .
O2S H2S 0.8400 .
O2SB C3S 1.47(3) .
O2SB H2SD 0.8400 .
C3S C4S 1.28(2) .
C3S H3S1 0.9900 .
C3S H3S2 0.9900 .
C4S H4SA 0.9800 .
C4S H4SB 0.9800 .
C4S H4SC 0.9800 .
